data_4071197
loop_
_publ_author_name
'Bai, Tao'
'Xue, Liqin'
'Xue, Peng'
'Zhu, Jun'
'Sung, Herman Ho-Yung'
'Ma, Shengming'
'Wiliams, Ian Duncan'
'Lin, Zhenyang'
'Jia, Guochen'

_publ_section_title
;
 Insertion Reactions of Allenes with Palladium Aryl Complexes
 [PdI(Ph)(PPh3)]2and PdI(Ph)(dppe)
;
_journal_issue 11
_journal_name_full Organometallics
_journal_page_first 2614
_journal_paper_doi 10.1021/om800030a
_journal_volume 27
_journal_year 2008
_chemical_formula_sum 'C33 H28 I O2 P Pd S'
_chemical_formula_weight 752.88
_chemical_name_systematic
; 
 ? 
;
_space_group_IT_number 14
_symmetry_cell_setting monoclinic
_symmetry_space_group_name_Hall '-P 2yn'
_symmetry_space_group_name_H-M 'P 1 21/n 1'
_atom_sites_solution_hydrogens geom
_atom_sites_solution_primary direct
_atom_sites_solution_secondary difmap
_audit_creation_method SHELXL-97
_cell_angle_alpha 90.00
_cell_angle_beta 98.8060(10)
_cell_angle_gamma 90.00
_cell_formula_units_Z 4
_cell_length_a 9.8674(8)
_cell_length_b 17.5903(14)
_cell_length_c 17.8699(14)
_cell_measurement_reflns_used 3313
_cell_measurement_temperature 293(2)
_cell_measurement_theta_max 49.488
_cell_measurement_theta_min 4.776
_cell_volume 3065.1(4)
_computing_cell_refinement 'Bruker SMART'
_computing_data_collection 'Bruker SMART'
_computing_data_reduction 'Bruker SHELXTL'
_computing_molecular_graphics 'Bruker SHELXTL'
_computing_publication_material 'Bruker SHELXTL'
_computing_structure_refinement 'SHELXL-97 (Sheldrick, 1997)'
_computing_structure_solution 'SHELXS-97 (Sheldrick, 1990)'
_diffrn_ambient_temperature 293(2)
_diffrn_measured_fraction_theta_full 0.993
_diffrn_measured_fraction_theta_max 0.993
_diffrn_measurement_device_type 'CCD area detector'
_diffrn_measurement_method 'phi and omega scans'
_diffrn_radiation_monochromator graphite
_diffrn_radiation_source 'fine-focus sealed tube'
_diffrn_radiation_type MoK\a
_diffrn_radiation_wavelength 0.71073
_diffrn_reflns_av_R_equivalents 0.0971
_diffrn_reflns_av_sigmaI/netI 0.1063
_diffrn_reflns_limit_h_max 12
_diffrn_reflns_limit_h_min -12
_diffrn_reflns_limit_k_max 18
_diffrn_reflns_limit_k_min -22
_diffrn_reflns_limit_l_max 22
_diffrn_reflns_limit_l_min -21
_diffrn_reflns_number 17634
_diffrn_reflns_theta_full 27.00
_diffrn_reflns_theta_max 27.00
_diffrn_reflns_theta_min 2.23
_exptl_absorpt_coefficient_mu 1.761
_exptl_absorpt_correction_T_max 1.00000
_exptl_absorpt_correction_T_min 0.75892
_exptl_absorpt_correction_type empirical
_exptl_crystal_colour yellow
_exptl_crystal_density_diffrn 1.632
_exptl_crystal_density_method 'not measured'
_exptl_crystal_F_000 1488
_exptl_crystal_size_max 0.326
_exptl_crystal_size_mid 0.275
_exptl_crystal_size_min 0.178
_refine_diff_density_max 1.049
_refine_diff_density_min -0.482
_refine_diff_density_rms 0.097
_refine_ls_extinction_method none
_refine_ls_goodness_of_fit_ref 1.006
_refine_ls_hydrogen_treatment mixed
_refine_ls_matrix_type full
_refine_ls_number_parameters 364
_refine_ls_number_reflns 6653
_refine_ls_number_restraints 0
_refine_ls_restrained_S_all 1.006
_refine_ls_R_factor_all 0.0770
_refine_ls_R_factor_gt 0.0426
_refine_ls_shift/su_max 0.005
_refine_ls_shift/su_mean 0.001
_refine_ls_structure_factor_coef Fsqd
_refine_ls_weighting_details 'calc w=1/[\s^2^(Fo^2^)+(0.0206P)^2^+0.0000P] where P=(Fo^2^+2Fc^2^)/3'
_refine_ls_weighting_scheme calc
_refine_ls_wR_factor_gt 0.0890
_refine_ls_wR_factor_ref 0.0989
_reflns_number_gt 3961
_reflns_number_total 6653
_reflns_threshold_expression >2sigma(I)
_cod_data_source_file om800030a-file002.cif
_cod_data_source_block cd25425-cis-13
_cod_depositor_comments
;
The following automatic conversions were performed:

'_symmetry_cell_setting' value 'Monoclinic' changed to 'monoclinic'
according to /home/saulius/struct/CIF-dictionaries/cif_core.dic
dictionary named 'cif_core.dic' version 2.4.1 from 2010-06-29.

Automatic conversion script
Id: cif_fix_values 1715 2011-07-08 13:25:40Z adriana 
;
_cod_original_sg_symbol_H-M P2(1)/n
_cod_database_code 4071197

loop_
_symmetry_equiv_pos_as_xyz
'x, y, z'
'-x+1/2, y+1/2, -z+1/2'
'-x, -y, -z'
'x-1/2, -y-1/2, z-1/2'

loop_
_atom_site_label
_atom_site_type_symbol
_atom_site_fract_x
_atom_site_fract_y
_atom_site_fract_z
_atom_site_U_iso_or_equiv
_atom_site_adp_type
_atom_site_occupancy
_atom_site_symmetry_multiplicity
_atom_site_calc_flag
_atom_site_refinement_flags
Pd Pd 0.87882(4) 0.692237(19) 1.02053(2) 0.04260(12) Uani 1 1 d .
I1 I 0.89350(4) 0.576238(19) 1.11434(2) 0.06931(15) Uani 1 1 d .
P1 P 0.69760(12) 0.75673(7) 1.05731(7) 0.0417(3) Uani 1 1 d .
S1 S 1.06162(14) 0.83170(7) 0.98306(8) 0.0533(4) Uani 1 1 d .
O1 O 1.0040(4) 0.8858(2) 1.0294(2) 0.0742(12) Uani 1 1 d .
O2 O 1.1796(3) 0.78975(19) 1.0144(2) 0.0668(10) Uani 1 1 d .
C1 C 1.0401(6) 0.6487(3) 0.9579(3) 0.0503(14) Uani 1 1 d .
C2 C 0.9520(5) 0.6968(3) 0.9114(3) 0.0414(11) Uani 1 1 d .
C3 C 0.9272(5) 0.7705(3) 0.9410(3) 0.0439(12) Uani 1 1 d .
C4 C 0.8619(5) 0.6694(3) 0.8436(3) 0.0440(12) Uani 1 1 d .
C5 C 0.8198(5) 0.5940(3) 0.8357(4) 0.0648(16) Uani 1 1 d .
H5 H 0.8419 0.5603 0.8758 0.078 Uiso 1 1 calc R
C6 C 0.7455(6) 0.5690(3) 0.7686(4) 0.0785(19) Uani 1 1 d .
H6 H 0.7182 0.5184 0.7637 0.094 Uiso 1 1 calc R
C7 C 0.7113(6) 0.6180(4) 0.7091(3) 0.0794(19) Uani 1 1 d .
H7 H 0.6620 0.6004 0.6639 0.095 Uiso 1 1 calc R
C8 C 0.7492(6) 0.6923(4) 0.7158(3) 0.0715(17) Uani 1 1 d .
H8 H 0.7247 0.7256 0.6755 0.086 Uiso 1 1 calc R
C9 C 0.8234(5) 0.7179(3) 0.7820(3) 0.0569(14) Uani 1 1 d .
H9 H 0.8489 0.7688 0.7861 0.068 Uiso 1 1 calc R
C10 C 1.0969(5) 0.8791(3) 0.9001(3) 0.0472(13) Uani 1 1 d .
C11 C 1.1569(6) 0.8394(3) 0.8481(3) 0.0698(18) Uani 1 1 d .
H11 H 1.1820 0.7889 0.8567 0.084 Uiso 1 1 calc R
C12 C 1.1794(6) 0.8755(3) 0.7831(3) 0.0736(19) Uani 1 1 d .
H12 H 1.2179 0.8490 0.7466 0.088 Uiso 1 1 calc R
C13 C 1.1455(6) 0.9496(3) 0.7720(3) 0.0698(17) Uani 1 1 d .
H13 H 1.1625 0.9738 0.7281 0.084 Uiso 1 1 calc R
C14 C 1.0878(6) 0.9889(3) 0.8234(4) 0.0728(18) Uani 1 1 d .
H14 H 1.0655 1.0398 0.8149 0.087 Uiso 1 1 calc R
C15 C 1.0613(5) 0.9534(3) 0.8895(3) 0.0601(15) Uani 1 1 d .
H15 H 1.0206 0.9799 0.9252 0.072 Uiso 1 1 calc R
C16 C 0.6344(5) 0.8334(3) 0.9939(3) 0.0483(13) Uani 1 1 d .
C17 C 0.5593(7) 0.8176(4) 0.9249(4) 0.095(2) Uani 1 1 d .
H17 H 0.5276 0.7683 0.9145 0.114 Uiso 1 1 calc R
C18 C 0.5285(8) 0.8745(5) 0.8687(5) 0.113(3) Uani 1 1 d .
H18 H 0.4802 0.8634 0.8211 0.128 Uiso 1 1 calc R
C19 C 0.5737(8) 0.9473(4) 0.8879(5) 0.104(3) Uani 1 1 d .
H19 H 0.5506 0.9865 0.8534 0.125 Uiso 1 1 calc R
C20 C 0.6485(8) 0.9625(4) 0.9534(5) 0.096(2) Uani 1 1 d .
H20 H 0.6800 1.0118 0.9637 0.115 Uiso 1 1 calc R
C21 C 0.6807(6) 0.9067(3) 1.0068(3) 0.0733(17) Uani 1 1 d .
H21 H 0.7349 0.9186 1.0526 0.088 Uiso 1 1 calc R
C22 C 0.7228(5) 0.8009(2) 1.1506(3) 0.0414(11) Uani 1 1 d .
C23 C 0.8433(6) 0.7893(3) 1.1979(3) 0.0566(14) Uani 1 1 d .
H23 H 0.9114 0.7593 1.1821 0.068 Uiso 1 1 calc R
C24 C 0.8649(7) 0.8225(3) 1.2706(4) 0.0765(18) Uani 1 1 d .
H24 H 0.9475 0.8153 1.3026 0.092 Uiso 1 1 calc R
C25 C 0.7644(8) 0.8648(3) 1.2931(4) 0.078(2) Uani 1 1 d .
H25 H 0.7773 0.8853 1.3416 0.093 Uiso 1 1 calc R
C26 C 0.6423(7) 0.8784(3) 1.2454(4) 0.0726(18) Uani 1 1 d .
H26 H 0.5745 0.9085 1.2612 0.087 Uiso 1 1 calc R
C27 C 0.6230(5) 0.8468(3) 1.1744(3) 0.0570(15) Uani 1 1 d .
H27 H 0.5420 0.8562 1.1417 0.068 Uiso 1 1 calc R
C28 C 0.5547(5) 0.6896(2) 1.0547(3) 0.0469(12) Uani 1 1 d .
C29 C 0.4720(5) 0.6861(3) 1.1114(4) 0.0657(16) Uani 1 1 d .
H29 H 0.4855 0.7201 1.1517 0.079 Uiso 1 1 calc R
C30 C 0.3691(6) 0.6312(4) 1.1069(4) 0.086(2) Uani 1 1 d .
H30 H 0.3146 0.6280 1.1449 0.104 Uiso 1 1 calc R
C31 C 0.3477(7) 0.5818(3) 1.0464(5) 0.087(2) Uani 1 1 d .
H31 H 0.2770 0.5464 1.0428 0.104 Uiso 1 1 calc R
C32 C 0.4299(7) 0.5846(3) 0.9921(4) 0.081(2) Uani 1 1 d .
H32 H 0.4161 0.5509 0.9516 0.098 Uiso 1 1 calc R
C33 C 0.5341(6) 0.6378(3) 0.9969(4) 0.0666(16) Uani 1 1 d .
H33 H 0.5914 0.6383 0.9601 0.080 Uiso 1 1 calc R
H1 H 1.051(5) 0.593(3) 0.955(3) 0.080(18) Uiso 1 1 d .
H2 H 1.115(4) 0.664(2) 0.991(2) 0.030(12) Uiso 1 1 d .
H3 H 0.853(3) 0.7942(19) 0.914(2) 0.039(10) Uiso 1 1 d .

loop_
_atom_site_aniso_label
_atom_site_aniso_U_11
_atom_site_aniso_U_22
_atom_site_aniso_U_33
_atom_site_aniso_U_23
_atom_site_aniso_U_13
_atom_site_aniso_U_12
Pd 0.0588(2) 0.0363(2) 0.0354(2) 0.00352(17) 0.01577(18) 0.00922(17)
I1 0.1072(3) 0.0472(2) 0.0600(3) 0.01879(19) 0.0333(2) 0.02430(19)
P1 0.0530(8) 0.0354(7) 0.0383(8) 0.0003(6) 0.0120(6) 0.0043(6)
S1 0.0729(9) 0.0445(8) 0.0430(8) -0.0042(6) 0.0105(7) -0.0038(7)
O1 0.113(3) 0.067(2) 0.048(3) -0.024(2) 0.029(2) -0.007(2)
O2 0.072(2) 0.055(2) 0.067(3) 0.001(2) -0.008(2) 0.0029(19)
C1 0.056(4) 0.048(4) 0.049(4) -0.004(3) 0.016(3) 0.003(3)
C2 0.050(3) 0.044(3) 0.034(3) 0.005(2) 0.017(2) 0.005(2)
C3 0.047(3) 0.041(3) 0.046(3) 0.008(2) 0.016(3) 0.008(2)
C4 0.048(3) 0.044(3) 0.044(3) -0.004(3) 0.021(3) 0.000(2)
C5 0.073(4) 0.054(4) 0.070(5) -0.001(3) 0.020(3) -0.004(3)
C6 0.098(5) 0.069(4) 0.067(5) -0.009(4) 0.009(4) -0.023(3)
C7 0.083(5) 0.115(6) 0.040(4) -0.015(4) 0.010(3) -0.021(4)
C8 0.087(4) 0.089(5) 0.036(4) 0.006(3) 0.005(3) -0.019(4)
C9 0.070(4) 0.057(3) 0.046(4) 0.007(3) 0.015(3) -0.010(3)
C10 0.056(3) 0.039(3) 0.048(3) -0.007(2) 0.014(3) 0.000(2)
C11 0.098(4) 0.042(3) 0.081(5) -0.003(3) 0.051(4) 0.007(3)
C12 0.106(5) 0.054(4) 0.073(5) -0.011(3) 0.055(4) -0.009(3)
C13 0.093(4) 0.072(4) 0.051(4) 0.008(3) 0.030(3) -0.016(3)
C14 0.097(5) 0.039(3) 0.089(5) 0.007(3) 0.036(4) 0.003(3)
C15 0.081(4) 0.045(3) 0.060(4) -0.004(3) 0.025(3) 0.001(3)
C16 0.064(3) 0.039(3) 0.043(3) 0.006(2) 0.010(3) 0.008(2)
C17 0.115(5) 0.061(4) 0.094(6) 0.032(4) -0.029(4) -0.017(4)
C18 0.136(7) 0.115(7) 0.099(7) 0.034(6) -0.045(5) -0.002(5)
C19 0.112(6) 0.068(5) 0.124(8) 0.045(5) -0.005(5) 0.013(4)
C20 0.127(6) 0.059(4) 0.097(6) 0.016(5) 0.004(5) 0.004(4)
C21 0.122(5) 0.039(3) 0.054(4) 0.006(3) -0.001(4) 0.001(3)
C22 0.054(3) 0.036(3) 0.036(3) 0.008(2) 0.014(2) 0.002(2)
C23 0.078(4) 0.044(3) 0.051(4) 0.003(3) 0.021(3) 0.000(3)
C24 0.115(5) 0.054(4) 0.052(4) 0.009(3) -0.013(4) -0.022(4)
C25 0.147(7) 0.049(4) 0.043(4) -0.003(3) 0.032(4) -0.021(4)
C26 0.105(5) 0.056(4) 0.067(5) -0.009(3) 0.046(4) -0.008(3)
C27 0.065(4) 0.055(3) 0.057(4) -0.010(3) 0.028(3) -0.002(3)
C28 0.053(3) 0.030(3) 0.055(4) 0.006(3) 0.001(3) 0.007(2)
C29 0.070(4) 0.051(3) 0.080(5) 0.004(3) 0.025(3) 0.002(3)
C30 0.070(4) 0.071(5) 0.123(7) 0.014(5) 0.031(4) -0.016(3)
C31 0.072(5) 0.037(4) 0.142(8) 0.022(4) -0.016(5) 0.002(3)
C32 0.081(5) 0.052(4) 0.098(6) 0.000(4) -0.028(4) 0.003(4)
C33 0.081(4) 0.048(3) 0.071(5) -0.002(3) 0.012(3) 0.006(3)

loop_
_atom_type_symbol
_atom_type_description
_atom_type_scat_dispersion_real
_atom_type_scat_dispersion_imag
_atom_type_scat_source
C C 0.0033 0.0016 'International Tables Vol C Tables 4.2.6.8 and 6.1.1.4'
H H 0.0000 0.0000 'International Tables Vol C Tables 4.2.6.8 and 6.1.1.4'
O O 0.0106 0.0060 'International Tables Vol C Tables 4.2.6.8 and 6.1.1.4'
P P 0.1023 0.0942 'International Tables Vol C Tables 4.2.6.8 and 6.1.1.4'
S S 0.1246 0.1234 'International Tables Vol C Tables 4.2.6.8 and 6.1.1.4'
Pd Pd -0.9988 1.0072 'International Tables Vol C Tables 4.2.6.8 and 6.1.1.4'
I I -0.4742 1.8119 'International Tables Vol C Tables 4.2.6.8 and 6.1.1.4'

loop_
_geom_angle_atom_site_label_1
_geom_angle_atom_site_label_2
_geom_angle_atom_site_label_3
_geom_angle
C3 Pd C2 39.20(17)
C3 Pd C1 68.11(19)
C2 Pd C1 36.92(18)
C3 Pd P1 97.95(13)
C2 Pd P1 128.02(13)
C1 Pd P1 164.85(16)
C3 Pd I1 161.83(13)
C2 Pd I1 127.21(12)
C1 Pd I1 94.59(15)
P1 Pd I1 99.80(3)
C16 P1 C22 103.9(2)
C16 P1 C28 105.9(2)
C22 P1 C28 107.2(2)
C16 P1 Pd 113.44(15)
C22 P1 Pd 118.01(16)
C28 P1 Pd 107.70(15)
O2 S1 O1 119.4(2)
O2 S1 C10 108.6(2)
O1 S1 C10 108.3(2)
O2 S1 C3 111.4(2)
O1 S1 C3 108.0(2)
C10 S1 C3 99.2(2)
C2 C1 Pd 70.2(3)
C2 C1 H1 129(3)
Pd C1 H1 118(3)
C2 C1 H2 125(3)
Pd C1 H2 98(2)
H1 C1 H2 104(4)
C1 C2 C3 117.0(5)
C1 C2 C4 122.4(5)
C3 C2 C4 119.0(4)
C1 C2 Pd 72.9(3)
C3 C2 Pd 66.7(2)
C4 C2 Pd 118.9(3)
C2 C3 S1 122.9(4)
C2 C3 Pd 74.1(3)
S1 C3 Pd 110.2(3)
C2 C3 H3 113(2)
S1 C3 H3 115(2)
Pd C3 H3 114(2)
C5 C4 C9 117.4(5)
C5 C4 C2 122.1(5)
C9 C4 C2 120.4(4)
C6 C5 C4 120.3(6)
C6 C5 H5 119.8
C4 C5 H5 119.8
C7 C6 C5 120.6(6)
C7 C6 H6 119.7
C5 C6 H6 119.7
C8 C7 C6 120.3(6)
C8 C7 H7 119.8
C6 C7 H7 119.8
C7 C8 C9 119.7(6)
C7 C8 H8 120.2
C9 C8 H8 120.2
C8 C9 C4 121.7(5)
C8 C9 H9 119.1
C4 C9 H9 119.1
C15 C10 C11 121.7(5)
C15 C10 S1 119.2(4)
C11 C10 S1 119.1(4)
C10 C11 C12 118.9(5)
C10 C11 H11 120.6
C12 C11 H11 120.6
C13 C12 C11 120.1(5)
C13 C12 H12 119.9
C11 C12 H12 119.9
C14 C13 C12 121.1(5)
C14 C13 H13 119.5
C12 C13 H13 119.5
C13 C14 C15 120.2(5)
C13 C14 H14 119.9
C15 C14 H14 119.9
C10 C15 C14 118.1(5)
C10 C15 H15 121.0
C14 C15 H15 121.0
C17 C16 C21 117.6(5)
C17 C16 P1 120.0(4)
C21 C16 P1 121.3(4)
C16 C17 C18 121.5(6)
C16 C17 H17 119.2
C18 C17 H17 119.2
C19 C18 C17 116.9(7)
C19 C18 H18 121.5
C17 C18 H18 121.5
C20 C19 C18 121.8(7)
C20 C19 H19 119.1
C18 C19 H19 119.1
C19 C20 C21 120.9(7)
C19 C20 H20 119.6
C21 C20 H20 119.6
C20 C21 C16 121.2(6)
C20 C21 H21 119.4
C16 C21 H21 119.4
C23 C22 C27 119.3(5)
C23 C22 P1 119.1(4)
C27 C22 P1 121.7(4)
C22 C23 C24 120.1(5)
C22 C23 H23 119.9
C24 C23 H23 119.9
C25 C24 C23 119.3(6)
C25 C24 H24 120.4
C23 C24 H24 120.4
C24 C25 C26 121.4(6)
C24 C25 H25 119.3
C26 C25 H25 119.3
C27 C26 C25 118.9(6)
C27 C26 H26 120.6
C25 C26 H26 120.6
C26 C27 C22 121.0(6)
C26 C27 H27 119.5
C22 C27 H27 119.5
C33 C28 C29 118.9(5)
C33 C28 P1 118.2(4)
C29 C28 P1 122.8(4)
C30 C29 C28 119.3(6)
C30 C29 H29 120.3
C28 C29 H29 120.3
C31 C30 C29 120.3(6)
C31 C30 H30 119.8
C29 C30 H30 119.8
C32 C31 C30 120.0(6)
C32 C31 H31 120.0
C30 C31 H31 120.0
C31 C32 C33 120.0(7)
C31 C32 H32 120.0
C33 C32 H32 120.0
C28 C33 C32 121.3(5)
C28 C33 H33 119.3
C32 C33 H33 119.3

loop_
_geom_bond_atom_site_label_1
_geom_bond_atom_site_label_2
_geom_bond_distance
Pd C3 2.085(5)
Pd C2 2.182(4)
Pd C1 2.218(5)
Pd P1 2.2971(12)
Pd I1 2.6306(5)
P1 C16 1.810(5)
P1 C22 1.821(5)
P1 C28 1.834(5)
S1 O2 1.419(4)
S1 O1 1.435(3)
S1 C10 1.781(5)
S1 C3 1.783(5)
C1 C2 1.394(7)
C1 H1 0.98(5)
C1 H2 0.92(4)
C2 C3 1.435(6)
C2 C4 1.469(7)
C3 H3 0.91(3)
C4 C5 1.390(6)
C4 C9 1.399(7)
C5 C6 1.377(8)
C5 H5 0.9300
C6 C7 1.371(8)
C6 H6 0.9300
C7 C8 1.359(7)
C7 H7 0.9300
C8 C9 1.369(7)
C8 H8 0.9300
C9 H9 0.9300
C10 C15 1.360(7)
C10 C11 1.367(6)
C11 C12 1.372(7)
C11 H11 0.9300
C12 C13 1.353(7)
C12 H12 0.9300
C13 C14 1.344(7)
C13 H13 0.9300
C14 C15 1.394(7)
C14 H14 0.9300
C15 H15 0.9300
C16 C17 1.367(8)
C16 C21 1.374(7)
C17 C18 1.418(9)
C17 H17 0.9300
C18 C19 1.381(10)
C18 H18 0.9300
C19 C20 1.312(10)
C19 H19 0.9300
C20 C21 1.373(8)
C20 H20 0.9300
C21 H21 0.9300
C22 C23 1.365(7)
C22 C27 1.389(6)
C23 C24 1.411(8)
C23 H23 0.9300
C24 C25 1.350(7)
C24 H24 0.9300
C25 C26 1.386(8)
C25 H25 0.9300
C26 C27 1.371(7)
C26 H26 0.9300
C27 H27 0.9300
C28 C33 1.370(7)
C28 C29 1.396(7)
C29 C30 1.395(7)
C29 H29 0.9300
C30 C31 1.378(9)
C30 H30 0.9300
C31 C32 1.358(9)
C31 H31 0.9300
C32 C33 1.382(7)
C32 H32 0.9300
C33 H33 0.9300

loop_
_geom_torsion_atom_site_label_1
_geom_torsion_atom_site_label_2
_geom_torsion_atom_site_label_3
_geom_torsion_atom_site_label_4
_geom_torsion
C3 Pd P1 C16 14.3(2)
C2 Pd P1 C16 -13.6(3)
C1 Pd P1 C16 -8.2(7)
I1 Pd P1 C16 -169.6(2)
C3 Pd P1 C22 -107.5(2)
C2 Pd P1 C22 -135.4(2)
C1 Pd P1 C22 -130.0(6)
I1 Pd P1 C22 68.54(16)
C3 Pd P1 C28 131.1(2)
C2 Pd P1 C28 103.2(2)
C1 Pd P1 C28 108.7(7)
I1 Pd P1 C28 -52.82(18)
C3 Pd C1 C2 -31.2(3)
P1 Pd C1 C2 -7.1(9)
I1 Pd C1 C2 154.6(3)
Pd C1 C2 C3 51.6(4)
Pd C1 C2 C4 -113.8(4)
C3 Pd C2 C1 130.5(5)
P1 Pd C2 C1 177.6(3)
I1 Pd C2 C1 -32.5(4)
C1 Pd C2 C3 -130.5(5)
P1 Pd C2 C3 47.1(3)
I1 Pd C2 C3 -163.0(2)
C3 Pd C2 C4 -111.4(5)
C1 Pd C2 C4 118.1(5)
P1 Pd C2 C4 -64.3(4)
I1 Pd C2 C4 85.5(4)
C1 C2 C3 S1 49.3(6)
C4 C2 C3 S1 -144.7(4)
Pd C2 C3 S1 104.0(4)
C1 C2 C3 Pd -54.7(4)
C4 C2 C3 Pd 111.3(4)
O2 S1 C3 C2 -26.8(5)
O1 S1 C3 C2 -159.8(4)
C10 S1 C3 C2 87.4(4)
O2 S1 C3 Pd 56.8(3)
O1 S1 C3 Pd -76.2(3)
C10 S1 C3 Pd 171.0(2)
C1 Pd C3 C2 29.5(3)
P1 Pd C3 C2 -144.4(3)
I1 Pd C3 C2 48.1(6)
C2 Pd C3 S1 -119.8(4)
C1 Pd C3 S1 -90.3(3)
P1 Pd C3 S1 95.9(2)
I1 Pd C3 S1 -71.6(5)
C1 C2 C4 C5 24.1(7)
C3 C2 C4 C5 -141.1(4)
Pd C2 C4 C5 -63.2(5)
C1 C2 C4 C9 -151.2(5)
C3 C2 C4 C9 43.7(6)
Pd C2 C4 C9 121.5(4)
C9 C4 C5 C6 1.2(7)
C2 C4 C5 C6 -174.2(5)
C4 C5 C6 C7 -0.4(9)
C5 C6 C7 C8 -0.7(9)
C6 C7 C8 C9 0.9(9)
C7 C8 C9 C4 0.0(8)
C5 C4 C9 C8 -1.1(7)
C2 C4 C9 C8 174.4(5)
O2 S1 C10 C15 -134.3(4)
O1 S1 C10 C15 -3.2(5)
C3 S1 C10 C15 109.3(4)
O2 S1 C10 C11 46.8(5)
O1 S1 C10 C11 177.9(4)
C3 S1 C10 C11 -69.6(5)
C15 C10 C11 C12 -1.1(9)
S1 C10 C11 C12 177.7(5)
C10 C11 C12 C13 1.6(10)
C11 C12 C13 C14 -1.0(10)
C12 C13 C14 C15 -0.2(10)
C11 C10 C15 C14 0.0(8)
S1 C10 C15 C14 -178.9(4)
C13 C14 C15 C10 0.7(9)
C22 P1 C16 C17 -156.7(5)
C28 P1 C16 C17 -44.0(5)
Pd P1 C16 C17 73.9(5)
C22 P1 C16 C21 35.7(5)
C28 P1 C16 C21 148.4(4)
Pd P1 C16 C21 -93.7(4)
C21 C16 C17 C18 -0.7(10)
P1 C16 C17 C18 -168.8(6)
C16 C17 C18 C19 -2.3(12)
C17 C18 C19 C20 3.8(13)
C18 C19 C20 C21 -2.3(13)
C19 C20 C21 C16 -0.9(11)
C17 C16 C21 C20 2.4(9)
P1 C16 C21 C20 170.3(5)
C16 P1 C22 C23 -132.0(4)
C28 P1 C22 C23 116.3(4)
Pd P1 C22 C23 -5.4(4)
C16 P1 C22 C27 47.4(4)
C28 P1 C22 C27 -64.4(4)
Pd P1 C22 C27 174.0(3)
C27 C22 C23 C24 1.0(7)
P1 C22 C23 C24 -179.6(4)
C22 C23 C24 C25 1.0(8)
C23 C24 C25 C26 -2.2(8)
C24 C25 C26 C27 1.2(9)
C25 C26 C27 C22 0.9(8)
C23 C22 C27 C26 -2.0(7)
P1 C22 C27 C26 178.6(4)
C16 P1 C28 C33 83.1(4)
C22 P1 C28 C33 -166.5(4)
Pd P1 C28 C33 -38.6(4)
C16 P1 C28 C29 -101.1(5)
C22 P1 C28 C29 9.4(5)
Pd P1 C28 C29 137.3(4)
C33 C28 C29 C30 -1.4(8)
P1 C28 C29 C30 -177.2(4)
C28 C29 C30 C31 -1.1(9)
C29 C30 C31 C32 2.2(10)
C30 C31 C32 C33 -0.7(10)
C29 C28 C33 C32 2.9(8)
P1 C28 C33 C32 178.9(4)
C31 C32 C33 C28 -1.8(9)
